data_4508934
loop_
_publ_author_name
'Wen, Li-Li'
'Lu, Zhen-Da'
'Ren, Xiao-Ming'
'Duan, Chun-Ying'
'Meng, Qing-Jin'
'Gao, Song'

_publ_section_title
;
 Metal-Organic Coordination Polymers Containing Pyridine-2,3-dicarboxylic
 AcidN-Oxide (2,3-PDCO)
;
_journal_issue 1
_journal_name_full 'Crystal Growth &amp; Design'
_journal_page_first 227
_journal_paper_doi 10.1021/cg800329k
_journal_volume 9
_journal_year 2009
_chemical_formula_moiety 'C28 H22 Co5 N4 O26, 3(H2 O)'
_chemical_formula_sum 'C28 H28 Co5 N4 O29'
_chemical_formula_weight 1179.19
_chemical_name_systematic ?
_space_group_IT_number 2
_symmetry_cell_setting triclinic
_symmetry_space_group_name_Hall '-P 1'
_symmetry_space_group_name_H-M 'P -1'
_atom_sites_solution_hydrogens geom
_atom_sites_solution_primary direct
_atom_sites_solution_secondary difmap
_audit_creation_method SHELXL-97
_cell_angle_alpha 99.085(5)
_cell_angle_beta 109.296(5)
_cell_angle_gamma 91.098(5)
_cell_formula_units_Z 2
_cell_length_a 11.098(4)
_cell_length_b 11.194(4)
_cell_length_c 16.587(6)
_cell_measurement_reflns_used 4041
_cell_measurement_temperature 293(2)
_cell_measurement_theta_max 25.36
_cell_measurement_theta_min 2.63
_cell_volume 1914.8(12)
_computing_cell_refinement SMART
_computing_data_collection 'SMART (Bruker, 2000)'
_computing_data_reduction 'SAINT (Bruker, 2000)'
_computing_molecular_graphics SHELXTL
_computing_publication_material SHELXTL
_computing_structure_refinement SHELXTL
_computing_structure_solution 'SHELXTL (Bruker, 2000)'
_diffrn_ambient_temperature 293(2)
_diffrn_measured_fraction_theta_full 0.982
_diffrn_measured_fraction_theta_max 0.982
_diffrn_radiation_monochromator graphite
_diffrn_radiation_source 'fine-focus sealed tube'
_diffrn_radiation_type MoK\a
_diffrn_radiation_wavelength 0.71073
_diffrn_reflns_av_R_equivalents 0.0239
_diffrn_reflns_av_sigmaI/netI 0.0606
_diffrn_reflns_limit_h_max 9
_diffrn_reflns_limit_h_min -12
_diffrn_reflns_limit_k_max 13
_diffrn_reflns_limit_k_min -13
_diffrn_reflns_limit_l_max 19
_diffrn_reflns_limit_l_min -16
_diffrn_reflns_number 9824
_diffrn_reflns_theta_full 25.00
_diffrn_reflns_theta_max 25.00
_diffrn_reflns_theta_min 1.85
_exptl_absorpt_coefficient_mu 2.236
_exptl_absorpt_correction_T_max 0.72
_exptl_absorpt_correction_T_min 0.65
_exptl_absorpt_correction_type multi-scan
_exptl_absorpt_process_details 'SADABS(Bruker, 2000)'
_exptl_crystal_colour orange
_exptl_crystal_density_diffrn 2.045
_exptl_crystal_density_method 'not measured'
_exptl_crystal_description block
_exptl_crystal_F_000 1182
_exptl_crystal_size_max 0.20
_exptl_crystal_size_mid 0.18
_exptl_crystal_size_min 0.15
_refine_diff_density_max 0.485
_refine_diff_density_min -0.792
_refine_diff_density_rms 0.109
_refine_ls_extinction_method none
_refine_ls_goodness_of_fit_ref 1.103
_refine_ls_hydrogen_treatment constr
_refine_ls_matrix_type fullcycle
_refine_ls_number_parameters 595
_refine_ls_number_reflns 6634
_refine_ls_number_restraints 0
_refine_ls_restrained_S_all 1.103
_refine_ls_R_factor_all 0.0830
_refine_ls_R_factor_gt 0.0624
_refine_ls_shift/su_max 0.000
_refine_ls_shift/su_mean 0.000
_refine_ls_structure_factor_coef Fsqd
_refine_ls_weighting_details 'calc w=1/[\s^2^(Fo^2^)+(0.0800P)^2^+1.9500P] where P=(Fo^2^+2Fc^2^)/3'
_refine_ls_weighting_scheme calc
_refine_ls_wR_factor_gt 0.1456
_refine_ls_wR_factor_ref 0.1510
_reflns_number_gt 5084
_reflns_number_total 6634
_reflns_threshold_expression >2sigma(I)
_cod_data_source_file cg800329ksup8.cif
_cod_data_source_block t1
_cod_depositor_comments
;
The following automatic conversions were performed:

'_symmetry_cell_setting' value 'Triclinic' changed to 'triclinic'
according to /home/saulius/struct/CIF-dictionaries/cif_core.dic
dictionary named 'cif_core.dic' version 2.4.2 from 2011-04-26.

Automatic conversion script
Id: cif_fix_values 1891 2012-01-12 08:04:46Z andrius 
;
_cod_original_cell_volume 1914.8(11)
_cod_original_sg_symbol_H-M P-1
_cod_database_code 4508934

loop_
_symmetry_equiv_pos_as_xyz
'x, y, z'
'-x, -y, -z'

loop_
_atom_site_label
_atom_site_type_symbol
_atom_site_fract_x
_atom_site_fract_y
_atom_site_fract_z
_atom_site_U_iso_or_equiv
_atom_site_adp_type
_atom_site_occupancy
_atom_site_symmetry_multiplicity
_atom_site_calc_flag
_atom_site_refinement_flags
Co1 Co 0.82226(8) 0.13341(8) 0.74904(6) 0.0360(2) Uani 1 1 d .
Co2 Co 0.79881(8) 0.29184(8) 0.95126(6) 0.0349(2) Uani 1 1 d .
Co3 Co 1.07936(8) 0.23274(8) 0.96403(5) 0.0331(2) Uani 1 1 d .
Co4 Co 0.75854(8) -0.08115(7) 0.54368(5) 0.0322(2) Uani 1 1 d .
Co5 Co 0.82751(8) 0.19057(7) 0.53943(5) 0.02856(19) Uani 1 1 d .
C1 C 1.3773(6) -0.0325(6) 0.6729(4) 0.0361(14) Uani 1 1 d .
H1 H 1.4314 -0.0551 0.6416 0.043 Uiso 1 1 calc R
C2 C 1.4198(7) -0.0157(6) 0.7635(4) 0.0381(15) Uani 1 1 d .
H2 H 1.5039 -0.0270 0.7953 0.046 Uiso 1 1 calc R
C3 C 1.3355(6) 0.0170(5) 0.8024(4) 0.0279(13) Uani 1 1 d .
H3 H 1.3649 0.0276 0.8627 0.033 Uiso 1 1 calc R
C4 C 1.2111(6) 0.0366(6) 0.7638(4) 0.0360(14) Uani 1 1 d .
C5 C 1.1635(6) 0.0130(6) 0.6753(4) 0.0384(15) Uani 1 1 d .
C6 C 1.0325(6) 0.0264(5) 0.6201(4) 0.0279(13) Uani 1 1 d .
C7 C 1.1209(5) 0.0870(5) 0.8092(4) 0.0296(13) Uani 1 1 d .
C8 C 0.1941(7) 0.3237(6) 0.6599(5) 0.0441(17) Uani 1 1 d .
H8 H 0.1092 0.3392 0.6339 0.053 Uiso 1 1 calc R
C9 C 0.2441(6) 0.3468(6) 0.7480(4) 0.0360(15) Uani 1 1 d .
H9 H 0.1968 0.3807 0.7817 0.043 Uiso 1 1 calc R
C10 C 0.3704(6) 0.3173(6) 0.7859(4) 0.0430(17) Uani 1 1 d .
H10 H 0.4063 0.3289 0.8460 0.052 Uiso 1 1 calc R
C11 C 0.4423(6) 0.2718(6) 0.7367(4) 0.0356(14) Uani 1 1 d .
C12 C 0.3876(6) 0.2584(5) 0.6466(4) 0.0318(13) Uani 1 1 d .
C13 C 0.4545(6) 0.2228(6) 0.5813(4) 0.0392(16) Uani 1 1 d .
C14 C 0.5784(6) 0.2444(5) 0.7794(4) 0.0326(14) Uani 1 1 d .
C15 C 0.9947(6) 0.2536(5) 1.1720(4) 0.0351(14) Uani 1 1 d .
H15 H 0.9773 0.1741 1.1421 0.042 Uiso 1 1 calc R
C16 C 1.0140(6) 0.2788(6) 1.2603(4) 0.0316(13) Uani 1 1 d .
H16 H 1.0037 0.2171 1.2895 0.038 Uiso 1 1 calc R
C17 C 1.0494(6) 0.3993(6) 1.3053(4) 0.0375(15) Uani 1 1 d .
H17 H 1.0670 0.4154 1.3650 0.045 Uiso 1 1 calc R
C18 C 1.0579(6) 0.4885(5) 1.2651(4) 0.0325(14) Uani 1 1 d .
C19 C 1.0347(6) 0.4622(5) 1.1713(4) 0.0354(14) Uani 1 1 d .
C20 C 1.0413(6) 0.5553(6) 1.1156(4) 0.0340(14) Uani 1 1 d .
C21 C 1.1023(6) 0.6171(6) 1.3052(4) 0.0333(14) Uani 1 1 d .
C22 C 1.3558(6) 0.4350(5) 1.1774(4) 0.0325(13) Uani 1 1 d .
H22 H 1.3652 0.5005 1.1512 0.039 Uiso 1 1 calc R
C23 C 1.3912(6) 0.4506(6) 1.2672(4) 0.0399(16) Uani 1 1 d .
H23 H 1.4316 0.5229 1.3027 0.048 Uiso 1 1 calc R
C24 C 1.3627(6) 0.3513(6) 1.3009(4) 0.0381(15) Uani 1 1 d .
H24 H 1.3821 0.3604 1.3607 0.046 Uiso 1 1 calc R
C25 C 1.3081(6) 0.2421(6) 1.2520(4) 0.0338(14) Uani 1 1 d .
C26 C 1.2826(7) 0.2262(6) 1.1598(4) 0.0376(15) Uani 1 1 d .
C27 C 1.2398(6) 0.1163(5) 1.0949(4) 0.0323(14) Uani 1 1 d .
C28 C 1.2751(6) 0.1415(5) 1.2897(4) 0.0308(13) Uani 1 1 d .
N1 N 1.2524(5) -0.0139(5) 0.6331(3) 0.0356(12) Uani 1 1 d .
N2 N 0.2622(5) 0.2784(5) 0.6066(3) 0.0378(13) Uani 1 1 d .
N3 N 1.0017(5) 0.3452(5) 1.1307(3) 0.0329(11) Uani 1 1 d .
N4 N 1.3069(5) 0.3238(5) 1.1271(3) 0.0334(12) Uani 1 1 d .
O1 O 1.2077(4) -0.0273(4) 0.5465(3) 0.0384(11) Uani 1 1 d .
O2 O 0.9599(4) -0.0690(4) 0.5983(3) 0.0343(10) Uani 1 1 d .
O3 O 1.0040(4) 0.1276(4) 0.6003(3) 0.0326(9) Uani 1 1 d .
O4 O 1.0015(4) 0.0690(4) 0.7650(3) 0.0352(10) Uani 1 1 d .
O5 O 1.1681(4) 0.1444(4) 0.8859(3) 0.0328(10) Uani 1 1 d .
O6 O 0.2142(4) 0.2561(4) 0.5228(3) 0.0353(10) Uani 1 1 d .
O7 O 0.5263(4) 0.3062(4) 0.5749(3) 0.0380(11) Uani 1 1 d .
O8 O 0.4349(4) 0.1125(4) 0.5413(3) 0.0332(10) Uani 1 1 d .
O9 O 0.6368(4) 0.1920(4) 0.7344(3) 0.0360(10) Uani 1 1 d .
O10 O 0.6221(5) 0.2788(5) 0.8629(3) 0.0468(12) Uani 1 1 d .
O11 O 0.9735(4) 0.3207(4) 1.0440(3) 0.0393(11) Uani 1 1 d .
O12 O 1.1414(4) 0.5674(4) 1.1025(3) 0.0340(10) Uani 1 1 d .
O13 O 0.9396(4) 0.6117(4) 1.0916(3) 0.0350(10) Uani 1 1 d .
O14 O 1.1172(4) 0.6911(4) 1.2595(3) 0.0367(10) Uani 1 1 d .
O15 O 1.1207(4) 0.6413(4) 1.3857(3) 0.0363(10) Uani 1 1 d .
O16 O 1.2719(4) 0.3178(4) 1.0415(3) 0.0311(9) Uani 1 1 d .
O17 O 1.1214(4) 0.1019(3) 1.0479(3) 0.0312(9) Uani 1 1 d .
O18 O 1.3231(4) 0.0465(4) 1.0863(3) 0.0362(10) Uani 1 1 d .
O19 O 1.2434(4) 0.0392(4) 1.2419(3) 0.0336(9) Uani 1 1 d .
O20 O 1.2754(4) 0.1664(4) 1.3678(3) 0.0340(10) Uani 1 1 d .
O21 O 0.7520(4) 0.0915(4) 0.6103(3) 0.0355(10) Uani 1 1 d .
H21A H 0.6731 0.1045 0.5954 0.043 Uiso 1 1 d R
O22 O 0.9117(4) 0.2621(4) 0.4544(3) 0.0319(9) Uani 1 1 d .
H22A H 0.8929 0.2204 0.4038 0.038 Uiso 1 1 d R
H22B H 0.9907 0.2858 0.4767 0.038 Uiso 1 1 d R
O23 O 0.6530(4) 0.2566(4) 0.4679(3) 0.0310(9) Uani 1 1 d .
H23A H 0.5949 0.2406 0.4883 0.046 Uiso 1 1 d R
H23B H 0.6637 0.3329 0.4717 0.046 Uiso 1 1 d R
O24 O 0.8893(4) 0.1693(4) 0.8894(3) 0.0340(10) Uani 1 1 d .
H24A H 0.8774 0.1020 0.9043 0.041 Uiso 1 1 d R
O25 O 0.7317(4) 0.1678(4) 1.0183(3) 0.0336(9) Uani 1 1 d .
H25A H 0.7433 0.0957 0.9989 0.050 Uiso 1 1 d R
H25C H 0.6524 0.1742 1.0097 0.050 Uiso 1 1 d R
O26 O 0.7391(4) 0.4306(4) 1.0315(3) 0.0356(10) Uani 1 1 d .
H26A H 0.7542 0.4994 1.0198 0.043 Uiso 1 1 d R
H26C H 0.7801 0.4292 1.0846 0.043 Uiso 1 1 d R
O27 O 0.4820(4) 0.1831(4) 0.0279(3) 0.0308(9) Uani 1 1 d .
H27D H 0.4336 0.2310 0.0454 0.037 Uiso 1 1 d R
H27C H 0.4377 0.1198 -0.0040 0.037 Uiso 1 1 d R
O28 O 0.6503(4) 0.3651(4) 0.1600(3) 0.0397(11) Uani 1 1 d .
H28A H 0.5952 0.3935 0.1197 0.048 Uiso 1 1 d R
H28C H 0.6375 0.2871 0.1488 0.048 Uiso 1 1 d R
O29 O 0.6663(4) 0.5179(4) 0.4818(3) 0.0403(11) Uani 1 1 d .
H29A H 0.7398 0.5531 0.5008 0.048 Uiso 1 1 d R
H29B H 0.6198 0.5443 0.4374 0.048 Uiso 1 1 d R

loop_
_atom_site_aniso_label
_atom_site_aniso_U_11
_atom_site_aniso_U_22
_atom_site_aniso_U_33
_atom_site_aniso_U_23
_atom_site_aniso_U_13
_atom_site_aniso_U_12
Co1 0.0357(5) 0.0316(4) 0.0329(5) -0.0009(4) 0.0046(4) -0.0011(3)
Co2 0.0313(4) 0.0325(4) 0.0353(5) -0.0012(4) 0.0073(4) -0.0011(3)
Co3 0.0275(4) 0.0327(4) 0.0321(5) 0.0002(3) 0.0032(4) 0.0024(3)
Co4 0.0312(4) 0.0311(4) 0.0268(4) -0.0010(3) 0.0028(3) -0.0006(3)
Co5 0.0276(4) 0.0307(4) 0.0220(4) -0.0005(3) 0.0035(3) 0.0016(3)
C1 0.033(3) 0.034(3) 0.035(4) 0.013(3) 0.000(3) 0.003(3)
C2 0.038(4) 0.038(4) 0.029(3) -0.002(3) 0.003(3) 0.001(3)
C3 0.033(3) 0.029(3) 0.031(3) 0.016(2) 0.017(3) 0.023(2)
C4 0.040(4) 0.032(3) 0.034(4) 0.010(3) 0.006(3) 0.005(3)
C5 0.041(4) 0.031(3) 0.038(4) -0.003(3) 0.010(3) 0.008(3)
C6 0.033(3) 0.029(3) 0.031(3) 0.016(2) 0.017(3) 0.023(2)
C7 0.026(3) 0.036(3) 0.025(3) 0.000(2) 0.009(2) 0.015(2)
C8 0.033(3) 0.039(4) 0.060(5) -0.006(3) 0.022(3) 0.007(3)
C9 0.032(3) 0.030(3) 0.036(4) -0.007(3) 0.004(3) 0.001(3)
C10 0.032(3) 0.047(4) 0.032(4) -0.013(3) -0.005(3) -0.005(3)
C11 0.034(3) 0.033(3) 0.029(3) -0.006(3) 0.002(3) 0.002(3)
C12 0.025(3) 0.030(3) 0.031(3) -0.003(2) 0.001(3) -0.003(2)
C13 0.038(3) 0.036(3) 0.024(3) -0.015(3) -0.007(3) 0.007(3)
C14 0.033(3) 0.026(3) 0.027(3) -0.002(2) -0.002(3) 0.001(2)
C15 0.041(4) 0.025(3) 0.035(4) 0.002(3) 0.009(3) -0.007(3)
C16 0.031(3) 0.033(3) 0.024(3) -0.005(2) 0.005(2) -0.003(2)
C17 0.033(3) 0.042(4) 0.033(3) -0.005(3) 0.010(3) -0.003(3)
C18 0.028(3) 0.027(3) 0.034(3) -0.005(3) 0.004(3) -0.001(2)
C19 0.038(3) 0.028(3) 0.035(4) 0.002(3) 0.006(3) 0.007(3)
C20 0.039(3) 0.031(3) 0.025(3) -0.005(2) 0.005(3) 0.004(3)
C21 0.026(3) 0.035(3) 0.031(3) 0.005(3) -0.001(3) 0.011(2)
C22 0.040(3) 0.027(3) 0.029(3) 0.009(2) 0.008(3) 0.002(3)
C23 0.030(3) 0.040(4) 0.033(4) -0.001(3) -0.007(3) -0.003(3)
C24 0.039(4) 0.032(3) 0.038(4) 0.002(3) 0.008(3) 0.003(3)
C25 0.034(3) 0.036(3) 0.028(3) 0.002(3) 0.007(3) 0.002(3)
C26 0.051(4) 0.034(3) 0.035(4) 0.016(3) 0.021(3) 0.010(3)
C27 0.024(3) 0.029(3) 0.035(3) 0.006(3) -0.001(3) -0.002(2)
C28 0.026(3) 0.034(3) 0.033(3) 0.009(3) 0.007(3) 0.006(2)
N1 0.037(3) 0.030(3) 0.029(3) -0.009(2) 0.003(2) 0.003(2)
N2 0.031(3) 0.036(3) 0.032(3) 0.003(2) -0.007(2) -0.002(2)
N3 0.031(3) 0.033(3) 0.033(3) 0.000(2) 0.012(2) 0.001(2)
N4 0.037(3) 0.030(3) 0.031(3) -0.002(2) 0.012(2) -0.005(2)
O1 0.035(2) 0.033(2) 0.034(3) 0.0095(19) -0.0088(19) 0.0033(18)
O2 0.040(2) 0.030(2) 0.033(2) -0.0079(17) 0.018(2) 0.0077(18)
O3 0.032(2) 0.031(2) 0.030(2) 0.0022(17) 0.0050(18) 0.0009(17)
O4 0.040(2) 0.040(2) 0.038(3) 0.0089(19) 0.029(2) 0.014(2)
O5 0.031(2) 0.034(2) 0.027(2) -0.0146(17) 0.0100(18) -0.0004(17)
O6 0.031(2) 0.031(2) 0.029(2) -0.0027(18) -0.0064(18) -0.0033(17)
O7 0.040(3) 0.034(2) 0.041(3) -0.0067(19) 0.022(2) -0.0169(19)
O8 0.027(2) 0.035(2) 0.028(2) -0.0093(18) 0.0035(18) -0.0028(17)
O9 0.034(2) 0.034(2) 0.033(2) 0.0070(18) 0.0004(19) 0.0166(18)
O10 0.039(3) 0.058(3) 0.034(3) 0.008(2) -0.001(2) -0.002(2)
O11 0.033(2) 0.045(3) 0.038(3) 0.010(2) 0.007(2) 0.018(2)
O12 0.027(2) 0.038(2) 0.033(2) 0.0022(19) 0.0061(18) 0.0006(18)
O13 0.034(2) 0.034(2) 0.032(2) 0.0067(18) 0.0049(19) -0.0038(18)
O14 0.036(2) 0.036(2) 0.037(2) -0.0042(19) 0.017(2) -0.0074(19)
O15 0.040(2) 0.032(2) 0.033(2) -0.0134(18) 0.016(2) 0.0030(18)
O16 0.034(2) 0.029(2) 0.025(2) 0.0016(17) 0.0055(18) -0.0060(17)
O17 0.030(2) 0.027(2) 0.034(2) 0.0123(18) 0.0055(18) -0.0025(17)
O18 0.038(2) 0.037(2) 0.029(2) 0.0016(18) 0.0059(19) 0.0172(19)
O19 0.030(2) 0.035(2) 0.033(2) 0.0054(18) 0.0069(19) -0.0027(17)
O20 0.032(2) 0.032(2) 0.034(2) 0.0015(18) 0.0080(19) -0.0067(18)
O21 0.035(2) 0.035(2) 0.027(2) -0.0033(18) 0.0033(19) -0.0036(18)
O22 0.034(2) 0.030(2) 0.030(2) 0.0041(17) 0.0089(19) 0.0047(17)
O23 0.033(2) 0.036(2) 0.028(2) 0.0048(17) 0.0147(18) 0.0192(18)
O24 0.036(2) 0.031(2) 0.027(2) -0.0090(17) 0.0059(18) -0.0065(18)
O25 0.034(2) 0.037(2) 0.029(2) 0.0089(18) 0.0072(19) 0.0057(18)
O26 0.031(2) 0.036(2) 0.038(2) -0.0048(19) 0.016(2) -0.0047(18)
O27 0.032(2) 0.040(2) 0.028(2) 0.0200(18) 0.0126(18) 0.0122(18)
O28 0.035(2) 0.044(3) 0.039(3) 0.002(2) 0.014(2) 0.014(2)
O29 0.041(3) 0.042(3) 0.042(3) 0.012(2) 0.016(2) 0.022(2)

loop_
_atom_type_symbol
_atom_type_description
_atom_type_scat_dispersion_real
_atom_type_scat_dispersion_imag
_atom_type_scat_source
C C 0.0033 0.0016 'International Tables Vol C Tables 4.2.6.8 and 6.1.1.4'
H H 0.0000 0.0000 'International Tables Vol C Tables 4.2.6.8 and 6.1.1.4'
N N 0.0061 0.0033 'International Tables Vol C Tables 4.2.6.8 and 6.1.1.4'
O O 0.0106 0.0060 'International Tables Vol C Tables 4.2.6.8 and 6.1.1.4'
Co Co 0.3494 0.9721 'International Tables Vol C Tables 4.2.6.8 and 6.1.1.4'

loop_
_geom_angle_atom_site_label_1
_geom_angle_atom_site_label_2
_geom_angle_atom_site_label_3
_geom_angle
_geom_angle_site_symmetry_1
_geom_angle_site_symmetry_3
O4 Co1 O19 88.53(17) . 2_757
O4 Co1 O14 93.24(17) . 2_767
O19 Co1 O14 178.17(16) 2_757 2_767
O4 Co1 O9 177.45(17) . .
O19 Co1 O9 88.97(17) 2_757 .
O14 Co1 O9 89.26(17) 2_767 .
O4 Co1 O21 96.14(17) . .
O19 Co1 O21 91.46(16) 2_757 .
O14 Co1 O21 88.81(17) 2_767 .
O9 Co1 O21 84.42(17) . .
O4 Co1 O24 84.20(16) . .
O19 Co1 O24 86.34(16) 2_757 .
O14 Co1 O24 93.38(17) 2_767 .
O9 Co1 O24 95.14(16) . .
O21 Co1 O24 177.77(16) . .
O10 Co2 O11 174.7(2) . .
O10 Co2 O24 101.64(19) . .
O11 Co2 O24 83.04(17) . .
O10 Co2 O12 91.01(18) . 2_767
O11 Co2 O12 86.56(18) . 2_767
O24 Co2 O12 90.14(17) . 2_767
O10 Co2 O26 88.53(19) . .
O11 Co2 O26 86.69(17) . .
O24 Co2 O26 169.54(16) . .
O12 Co2 O26 87.21(17) 2_767 .
O10 Co2 O25 89.44(19) . .
O11 Co2 O25 92.34(18) . .
O24 Co2 O25 97.49(17) . .
O12 Co2 O25 172.10(16) 2_767 .
O26 Co2 O25 84.91(17) . .
O5 Co3 O13 94.75(18) . 2_767
O5 Co3 O24 98.59(16) . .
O13 Co3 O24 90.99(17) 2_767 .
O5 Co3 O17 92.56(18) . .
O13 Co3 O17 166.76(16) 2_767 .
O24 Co3 O17 98.83(16) . .
O5 Co3 O11 176.57(17) . .
O13 Co3 O11 86.28(17) 2_767 .
O24 Co3 O11 78.11(17) . .
O17 Co3 O11 87.07(16) . .
O5 Co3 O16 84.69(16) . .
O13 Co3 O16 83.97(16) 2_767 .
O24 Co3 O16 174.22(16) . .
O17 Co3 O16 85.73(15) . .
O11 Co3 O16 98.68(17) . .
O20 Co4 O21 94.01(17) 2_757 .
O20 Co4 O2 96.36(17) 2_757 .
O21 Co4 O2 90.99(16) . .
O20 Co4 O8 93.12(17) 2_757 2_656
O21 Co4 O8 99.87(16) . 2_656
O2 Co4 O8 165.05(15) . 2_656
O20 Co4 O6 88.27(17) 2_757 2_656
O21 Co4 O6 174.21(17) . 2_656
O2 Co4 O6 83.46(15) . 2_656
O8 Co4 O6 85.31(15) 2_656 2_656
O20 Co4 O1 174.77(17) 2_757 2_756
O21 Co4 O1 80.80(17) . 2_756
O2 Co4 O1 84.47(17) . 2_756
O8 Co4 O1 87.15(16) 2_656 2_756
O6 Co4 O1 96.96(17) 2_656 2_756
O15 Co5 O1 171.47(19) 2_767 2_756
O15 Co5 O3 92.29(17) 2_767 .
O1 Co5 O3 85.57(16) 2_756 .
O15 Co5 O21 104.67(17) 2_767 .
O1 Co5 O21 83.52(17) 2_756 .
O3 Co5 O21 87.59(17) . .
O15 Co5 O23 88.74(17) 2_767 .
O1 Co5 O23 92.69(16) 2_756 .
O3 Co5 O23 174.86(16) . .
O21 Co5 O23 97.03(17) . .
O15 Co5 O22 84.87(17) 2_767 .
O1 Co5 O22 86.81(17) 2_756 .
O3 Co5 O22 88.22(16) . .
O21 Co5 O22 169.72(16) . .
O23 Co5 O22 86.86(16) . .
N1 C1 C2 116.3(6) . .
N1 C1 H1 121.8 . .
C2 C1 H1 121.8 . .
C3 C2 C1 117.4(6) . .
C3 C2 H2 121.3 . .
C1 C2 H2 121.3 . .
C2 C3 C4 127.0(6) . .
C2 C3 H3 116.5 . .
C4 C3 H3 116.5 . .
C3 C4 C5 117.4(6) . .
C3 C4 C7 126.1(6) . .
C5 C4 C7 116.5(6) . .
C4 C5 N1 116.3(5) . .
C4 C5 C6 126.9(6) . .
N1 C5 C6 116.4(5) . .
O3 C6 O2 127.0(5) . .
O3 C6 C5 118.9(5) . .
O2 C6 C5 114.1(5) . .
O5 C7 O4 125.6(4) . .
O5 C7 C4 118.4(5) . .
O4 C7 C4 116.0(5) . .
C9 C8 N2 123.9(6) . .
C9 C8 H8 118.1 . .
N2 C8 H8 118.1 . .
C8 C9 C10 117.0(6) . .
C8 C9 H9 121.5 . .
C10 C9 H9 121.5 . .
C11 C10 C9 121.8(6) . .
C11 C10 H10 119.1 . .
C9 C10 H10 119.1 . .
C10 C11 C12 118.0(6) . .
C10 C11 C14 120.3(6) . .
C12 C11 C14 121.5(6) . .
N2 C12 C11 122.2(5) . .
N2 C12 C13 111.4(5) . .
C11 C12 C13 126.4(5) . .
O7 C13 O8 127.8(6) . .
O7 C13 C12 114.6(5) . .
O8 C13 C12 117.5(6) . .
O9 C14 O10 126.4(5) . .
O9 C14 C11 119.1(5) . .
O10 C14 C11 114.5(5) . .
N3 C15 C16 118.9(5) . .
N3 C15 H15 120.5 . .
C16 C15 H15 120.5 . .
C15 C16 C17 119.3(6) . .
C15 C16 H16 120.3 . .
C17 C16 H16 120.3 . .
C18 C17 C16 121.5(6) . .
C18 C17 H17 119.2 . .
C16 C17 H17 119.2 . .
C17 C18 C19 119.1(6) . .
C17 C18 C21 126.8(6) . .
C19 C18 C21 113.8(6) . .
N3 C19 C18 117.4(5) . .
N3 C19 C20 117.2(5) . .
C18 C19 C20 125.4(5) . .
O12 C20 O13 130.0(6) . .
O12 C20 C19 116.0(5) . .
O13 C20 C19 114.0(5) . .
O14 C21 O15 125.6(5) . .
O14 C21 C18 120.0(5) . .
O15 C21 C18 114.4(5) . .
N4 C22 C23 120.6(5) . .
N4 C22 H22 119.7 . .
C23 C22 H22 119.7 . .
C22 C23 C24 116.1(6) . .
C22 C23 H23 121.9 . .
C24 C23 H23 121.9 . .
C25 C24 C23 124.2(7) . .
C25 C24 H24 117.9 . .
C23 C24 H24 117.9 . .
C24 C25 C26 118.0(6) . .
C24 C25 C28 122.5(6) . .
C26 C25 C28 119.5(6) . .
N4 C26 C25 117.5(5) . .
N4 C26 C27 113.3(5) . .
C25 C26 C27 129.1(6) . .
O18 C27 O17 125.0(5) . .
O18 C27 C26 117.3(5) . .
O17 C27 C26 117.6(5) . .
O19 C28 O20 125.1(5) . .
O19 C28 C25 117.7(5) . .
O20 C28 C25 117.1(5) . .
O1 N1 C1 118.5(4) . .
O1 N1 C5 116.4(4) . .
C1 N1 C5 125.1(4) . .
O6 N2 C12 119.4(5) . .
O6 N2 C8 123.8(4) . .
C12 N2 C8 116.8(4) . .
C15 N3 O11 118.4(4) . .
C15 N3 C19 123.6(4) . .
O11 N3 C19 118.0(4) . .
O16 N4 C26 119.8(4) . .
O16 N4 C22 116.6(4) . .
C26 N4 C22 123.3(4) . .
N1 O1 Co5 125.9(3) . 2_756
N1 O1 Co4 132.2(4) . 2_756
Co5 O1 Co4 94.90(19) 2_756 2_756
C6 O2 Co4 126.0(3) . .
C6 O3 Co5 130.9(3) . .
C7 O4 Co1 144.9(3) . .
C7 O5 Co3 129.6(3) . .
N2 O6 Co4 117.9(4) . 2_656
C13 O8 Co4 109.2(3) . 2_656
C14 O9 Co1 138.9(3) . .
C14 O10 Co2 132.8(3) . .
N3 O11 Co2 128.0(4) . .
N3 O11 Co3 131.5(3) . .
Co2 O11 Co3 96.62(19) . .
C20 O12 Co2 127.3(3) . 2_767
C20 O13 Co3 126.2(3) . 2_767
C21 O14 Co1 149.1(3) . 2_767
C21 O15 Co5 125.2(3) . 2_767
N4 O16 Co3 116.6(3) . .
C27 O17 Co3 109.7(3) . .
C28 O19 Co1 137.2(3) . 2_757
C28 O20 Co4 138.8(3) . 2_757
Co5 O21 Co4 97.75(18) . .
Co5 O21 Co1 119.65(19) . .
Co4 O21 Co1 121.8(2) . .
Co5 O21 H21A 105.3 . .
Co4 O21 H21A 105.3 . .
Co1 O21 H21A 105.3 . .
Co5 O22 H22A 115.4 . .
Co5 O22 H22B 115.7 . .
H22A O22 H22B 112.5 . .
Co5 O23 H23A 109.7 . .
Co5 O23 H23B 109.3 . .
H23A O23 H23B 109.5 . .
Co2 O24 Co3 98.02(16) . .
Co2 O24 Co1 118.6(2) . .
Co3 O24 Co1 122.5(2) . .
Co2 O24 H24A 105.4 . .
Co3 O24 H24A 105.4 . .
Co1 O24 H24A 105.4 . .
Co2 O25 H25A 109.1 . .
Co2 O25 H25C 109.6 . .
H25A O25 H25C 109.5 . .
Co2 O26 H26A 109.2 . .
Co2 O26 H26C 109.6 . .
H26A O26 H26C 109.5 . .
H27D O27 H27C 109.5 . .
H28A O28 H28C 108.1 . .
H29A O29 H29B 111.0 . .

loop_
_geom_bond_atom_site_label_1
_geom_bond_atom_site_label_2
_geom_bond_distance
_geom_bond_site_symmetry_2
Co1 O4 2.077(4) .
Co1 O19 2.097(4) 2_757
Co1 O14 2.104(4) 2_767
Co1 O9 2.120(4) .
Co1 O21 2.141(4) .
Co1 O24 2.165(4) .
Co2 O10 2.010(5) .
Co2 O11 2.019(4) .
Co2 O24 2.057(4) .
Co2 O12 2.124(4) 2_767
Co2 O26 2.143(4) .
Co2 O25 2.171(4) .
Co3 O5 2.026(4) .
Co3 O13 2.079(4) 2_767
Co3 O24 2.103(4) .
Co3 O17 2.130(4) .
Co3 O11 2.184(4) .
Co3 O16 2.201(4) .
Co4 O20 2.000(4) 2_757
Co4 O21 2.085(4) .
Co4 O2 2.108(4) .
Co4 O8 2.129(4) 2_656
Co4 O6 2.169(4) 2_656
Co4 O1 2.186(5) 2_756
Co5 O15 2.041(4) 2_767
Co5 O1 2.075(4) 2_756
Co5 O3 2.080(4) .
Co5 O21 2.083(4) .
Co5 O23 2.125(4) .
Co5 O22 2.169(4) .
C1 N1 1.360(6) .
C1 C2 1.398(9) .
C1 H1 0.9300 .
C2 C3 1.329(9) .
C2 H2 0.9300 .
C3 C4 1.355(8) .
C3 H3 0.9300 .
C4 C5 1.364(9) .
C4 C7 1.508(9) .
C5 N1 1.399(7) .
C5 C6 1.465(9) .
C6 O3 1.246(5) .
C6 O2 1.255(6) .
C7 O5 1.262(6) .
C7 O4 1.279(6) .
C8 C9 1.360(10) .
C8 N2 1.388(7) .
C8 H8 0.9300 .
C9 C10 1.403(9) .
C9 H9 0.9300 .
C10 C11 1.370(10) .
C10 H10 0.9300 .
C11 C12 1.396(9) .
C11 C14 1.502(9) .
C12 N2 1.370(6) .
C12 C13 1.513(9) .
C13 O7 1.256(7) .
C13 O8 1.283(6) .
C14 O9 1.233(6) .
C14 O10 1.296(6) .
C15 N3 1.334(6) .
C15 C16 1.390(9) .
C15 H15 0.9300 .
C16 C17 1.414(9) .
C16 H16 0.9300 .
C17 C18 1.304(10) .
C17 H17 0.9300 .
C18 C19 1.470(9) .
C18 C21 1.487(8) .
C19 N3 1.358(6) .
C19 C20 1.513(9) .
C20 O12 1.210(7) .
C20 O13 1.281(6) .
C21 O14 1.251(7) .
C21 O15 1.265(6) .
C22 N4 1.374(6) .
C22 C23 1.389(9) .
C22 H22 0.9300 .
C23 C24 1.396(10) .
C23 H23 0.9300 .
C24 C25 1.361(9) .
C24 H24 0.9300 .
C25 C26 1.442(9) .
C25 C28 1.467(9) .
C26 N4 1.354(6) .
C26 C27 1.456(9) .
C27 O18 1.251(6) .
C27 O17 1.278(6) .
C28 O19 1.255(6) .
C28 O20 1.281(6) .
N1 O1 1.338(7) .
N2 O6 1.293(7) .
N3 O11 1.348(7) .
N4 O16 1.333(7) .
O1 Co5 2.075(4) 2_756
O1 Co4 2.186(5) 2_756
O6 Co4 2.169(4) 2_656
O8 Co4 2.129(4) 2_656
O12 Co2 2.124(4) 2_767
O13 Co3 2.079(4) 2_767
O14 Co1 2.104(4) 2_767
O15 Co5 2.041(4) 2_767
O19 Co1 2.097(4) 2_757
O20 Co4 2.000(4) 2_757
O21 H21A 0.8500 .
O22 H22A 0.8501 .
O22 H22B 0.8501 .
O23 H23A 0.8501 .
O23 H23B 0.8500 .
O24 H24A 0.8501 .
O25 H25A 0.8500 .
O25 H25C 0.8500 .
O26 H26A 0.8500 .
O26 H26C 0.8499 .
O27 H27D 0.8509 .
O27 H27C 0.8485 .
O28 H28A 0.8523 .
O28 H28C 0.8619 .
O29 H29A 0.8360 .
O29 H29B 0.8484 .

loop_
_geom_hbond_atom_site_label_D
_geom_hbond_atom_site_label_H
_geom_hbond_atom_site_label_A
_geom_hbond_distance_DH
_geom_hbond_distance_HA
_geom_hbond_distance_DA
_geom_hbond_angle_DHA
_geom_hbond_site_symmetry_A
O22 H22A O2 0.85 2.38 2.795(5) 110.6 2_756
O22 H22A N1 0.85 2.66 3.151(7) 118.1 2_756
O27 H27D O16 0.85 2.04 2.852(6) 158.1 1_454
O27 H27D N4 0.85 2.40 3.220(7) 162.0 1_454
O29 H29A O6 0.84 2.31 2.857(6) 123.6 2_666
O29 H29B O7 0.85 2.34 2.958(6) 130.3 2_666
O29 H29B N2 0.85 2.68 3.120(7) 113.8 2_666
O22 H22B O6 0.85 2.39 3.175(6) 154.1 1_655
O26 H26A O16 0.85 2.41 3.226(6) 162.1 2_767
O25 H25A O18 0.85 1.90 2.658(6) 147.1 2_757
O26 H26C O28 0.85 2.36 2.812(6) 113.3 1_556
O25 H25C O27 0.85 2.01 2.835(6) 162.3 1_556
O23 H23B O29 0.85 2.05 2.895(6) 172.7 .
O26 H26A O13 0.85 2.25 2.789(6) 121.9 .
O23 H23A O7 0.85 1.89 2.608(6) 140.6 .
O26 H26C N3 0.85 2.57 3.090(7) 120.9 .
O28 H28C O27 0.86 2.29 2.860(6) 123.5 .
